data_2000492
loop_
_publ_author_name
'Beddoes, R. L.'
'Russell, J. R.'
'Garner, C. D.'
'Joule, J. A.'

_publ_section_title
;
 Regioselective pyrazine ring reduction of
 4-(quinoxalin-2-yl)-1,3-dithiole-2-thione
;
_journal_issue 11
_journal_name_full 'Acta Crystallographica Section C'
_journal_page_first 2075
_journal_page_last 2078
_journal_paper_doi 10.1107/S0108270192006115
_journal_volume 48
_journal_year 1992
_chemical_formula_sum 'C19 H16 N2 O2 S3'
_chemical_formula_weight '400.53 (major component)'
_space_group_IT_number 2
_space_group_name_Hall '-P 1'
_space_group_name_H-M_alt 'P -1'
_symmetry_cell_setting triclinic
_symmetry_space_group_name_Hall '-P 1'
_symmetry_space_group_name_H-M 'P -1'
_atom_type_scat_source IntTabIV
_cell_angle_alpha 101.05(9)
_cell_angle_beta 103.38(8)
_cell_angle_gamma 70.760(10)
_cell_formula_units_Z 2
_cell_length_a 12.073(2)
_cell_length_b 13.562(2)
_cell_length_c 6.2527(5)
_cell_measurement_reflns_used 21
_cell_measurement_temperature 296.0(10)
_cell_measurement_theta_max 40
_cell_measurement_theta_min 39
_cell_volume 932.9(4)
_diffrn_measurement_device 'Rigaku AFC-5R'
_diffrn_measurement_method \w/2\q
_diffrn_radiation_type CuK\a
_diffrn_radiation_wavelength 1.54178
_diffrn_reflns_av_R_equivalents 0.031
_diffrn_reflns_limit_h_max 13
_diffrn_reflns_limit_h_min -5
_diffrn_reflns_limit_k_max 15
_diffrn_reflns_limit_k_min -14
_diffrn_reflns_limit_l_max 6
_diffrn_reflns_limit_l_min -7
_diffrn_reflns_number 2917
_diffrn_reflns_theta_max 60
_diffrn_standards_decay_% -1.83
_diffrn_standards_interval_count 150
_diffrn_standards_number 3
_exptl_absorpt_coefficient_mu 4.15
_exptl_absorpt_correction_T_max 1.16
_exptl_absorpt_correction_T_min 0.81
_exptl_absorpt_correction_type empirical
_exptl_crystal_colour Yellow
_exptl_crystal_density_diffrn 1.473
_exptl_crystal_description Tabular
_exptl_crystal_size_max 0.450
_exptl_crystal_size_mid 0.200
_exptl_crystal_size_min 0.020
_refine_diff_density_max 0.31
_refine_diff_density_min -0.24
_refine_ls_goodness_of_fit_obs 2.42
_refine_ls_hydrogen_treatment noref
_refine_ls_number_parameters 245
_refine_ls_number_reflns 2177
_refine_ls_R_factor_obs 0.054
_refine_ls_shift/esd_max 0.01
_refine_ls_structure_factor_coef F
_refine_ls_weighting_details 'w = 4F~o~^2^/[\s^2^(F~o~^2^)]'
_refine_ls_weighting_scheme calc
_refine_ls_wR_factor_obs 0.066
_reflns_number_observed 2177
_reflns_number_total 2762
_reflns_observed_criterion I>3.0\s(I)
_cod_data_source_file mu1006.cif
_cod_data_source_block mu1006a
_cod_depositor_comments
;
The following automatic conversions were performed:

'_refine_ls_weighting_scheme' value '4F~o~^2^/[\s^2^(F~o~^2^)]' was
changed to 'calc'. New tag '_refine_ls_weighting_details' was
created. The value of the new tag was set to 'w =
4F~o~^2^/[\s^2^(F~o~^2^)]'.

Automatic conversion script
Id: cif_fix_values 3143 2015-03-26 13:38:13Z robertas 
;
_cod_original_cell_volume 932.9(2)
_cod_database_code 2000492

loop_
_space_group_symop_id
_space_group_symop_operation_xyz
1 x,y,z
2 -x,-y,-z

loop_
_atom_site_label
_atom_site_fract_x
_atom_site_fract_y
_atom_site_fract_z
S1 .28450(10) .01400(10) .0388(2)
S2 .26970(10) .11480(10) .5019(2)
S3 .46030(10) .12020(10) .3098(2)
O1 .4448(3) .3971(3) .0869(5)
O2 .3437(3) .4498(2) .3686(5)
Br .9987(3) .0793(3) .1661(6)
N1 .6676(4) .1731(3) .6320(7)
N2 .5340(3) .3497(2) .4306(5)
C1 .3347(4) .0795(3) .2711(7)
C2 .3687(4) .1776(3) .6669(7)
C3 .4568(4) .1808(3) .5790(6)
C4 .5537(4) .2309(3) .6971(7)
C5 .5216(4) .3458(3) .6567(6)
C6 .4408(4) .3990(3) .2781(7)
C7 .2407(4) .5022(4) .2163(9)
C8 .1791(4) .4285(3) .0673(8)
C9 .1609(5) .3491(4) .1502(9)
C10 .0976(5) .2854(4) .0180(10)
C11 .0526(5) .3001(5) -.2010(10)
C12 .0701(5) .3785(6) -.2850(10)
C13 .1345(5) .4425(4) -.1528(9)
C14 .6484(4) .2936(3) .3775(6)
C15 .7140(4) .2049(3) .4848(7)
C16 .8263(5) .1474(4) .4368(9)
C17 .8727(5) .1780(4) .2880(10)
C18 .8095(5) .2678(4) .1883(8)
C19 .6987(4) .3255(4) .2354(7)
H1 .7128 .1101 .6943
H2 .3602 .2084 .8141
H4 .5625 .2296 .8513
H51 .5740 .3788 .7600
H52 .4418 .3815 .6753
H71 .1857 .5524 .2998
H72 .2658 .5373 .1274
H9 .1926 .3382 .3008
H10 .0846 .2313 .0765
H11 .0095 .2556 -.2947
H12 .0377 .3895 -.4350
H13 .1481 .4960 -.2123
H16 .8713 .0868 .5076
H17 .9486 .1373 .2543
H18 .8423 .2893 .0868
H19 .6563 .3882 .1702

loop_
_geom_angle_atom_site_label_1
_geom_angle_atom_site_label_2
_geom_angle_atom_site_label_3
_geom_angle
C1 S2 C2 97.5(2)
C1 S3 C3 97.6(2)
C6 O2 C7 114.5(3)
C4 N1 C15 123.4(4)
C5 N2 C6 122.7(3)
C5 N2 C14 115.0(3)
C6 N2 C14 122.2(3)
S1 C1 S2 124.3(3)
S1 C1 S3 123.6(3)
S2 C1 S3 112.1(2)
S2 C2 C3 117.0(3)
S3 C3 C2 115.8(3)
S3 C3 C4 119.0(3)
C2 C3 C4 125.2(4)
N1 C4 C3 111.9(3)
N1 C4 C5 108.8(3)
C3 C4 C5 112.2(4)
N2 C5 C4 109.7(3)
O1 C6 O2 124.0(4)
O1 C6 N2 124.7(4)
O2 C6 N2 111.4(3)
O2 C7 C8 113.2(4)
N1 C15 C14 120.9(4)
N1 C15 C16 120.1(4)
N2 C14 C15 117.1(4)
N2 C14 C19 123.2(4)

loop_
_geom_bond_atom_site_label_1
_geom_bond_atom_site_label_2
_geom_bond_distance
S1 C1 1.650(4)
S2 C1 1.714(4)
S2 C2 1.726(5)
S3 C1 1.730(5)
S3 C3 1.729(4)
O1 C6 1.203(5)
O2 C6 1.340(5)
O2 C7 1.445(5)
Br C17 1.868(6)
N1 C4 1.449(6)
N1 C15 1.378(5)
N2 C5 1.468(5)
N2 C6 1.369(5)
N2 C14 1.422(5)
C2 C3 1.322(6)
C3 C4 1.519(6)
C4 C5 1.533(6)
C7 C8 1.495(6)
C8 C9 1.378(6)
C8 C13 1.382(6)
C9 C10 1.373(7)
C10 C11 1.380(9)
C11 C12 1.363(9)
C12 C13 1.383(8)
C14 C15 1.399(6)
C14 C19 1.384(6)
C15 C16 1.393(6)
C16 C17 1.376(7)
C17 C18 1.383(7)
C18 C19 1.376(6)
